data_7210394
loop_
_publ_author_name
'McDonald, Cecelia'
'Whyte, Teresa'
'Taylor, Stephanie M.'
'Sanz, Sergio'
'Brechin, Euan K.'
'Gaynor, Declan'
'Jones, Leigh F.'

_publ_section_title
;
 Progressive decoration of pentanuclear Cu(ii) 12-metallacrown-4 nodes
 towards targeted 1- and 2D extended networks
;
_journal_issue 34
_journal_name_full CrystEngComm
_journal_page_first 6672
_journal_paper_doi 10.1039/c3ce40859k
_journal_volume 15
_journal_year 2013
_chemical_formula_sum 'C66 H64 Cl2 Cu5 N14 O17'
_chemical_formula_weight 1713.91
_chemical_name_common '[Cu5(L)4(4,4-bpy)3](ClO4)2.H2O'
_chemical_name_systematic
;
 ?
;
_space_group_IT_number 2
_symmetry_cell_setting triclinic
_symmetry_space_group_name_Hall '-P 1'
_symmetry_space_group_name_H-M 'P -1'
_atom_sites_solution_hydrogens geom
_atom_sites_solution_primary direct
_atom_sites_solution_secondary difmap
_audit_creation_method SHELXL-97
_cell_angle_alpha 90.229(6)
_cell_angle_beta 107.558(6)
_cell_angle_gamma 104.589(6)
_cell_formula_units_Z 1
_cell_length_a 11.3776(7)
_cell_length_b 12.6211(9)
_cell_length_c 12.6793(8)
_cell_measurement_reflns_used 5730
_cell_measurement_temperature 150(2)
_cell_measurement_theta_max 25.35
_cell_measurement_theta_min 2.9328
_cell_volume 1673.6(2)
_computing_cell_refinement
;
CrysAlisPro, Oxford Diffraction Ltd.,
Version 1.171.34.36 (release 02-08-2010 CrysAlis171 .NET)
(compiled Aug  2 2010,13:00:58)
;
_computing_data_collection
;
CrysAlisPro, Oxford Diffraction Ltd.,
Version 1.171.34.36 (release 02-08-2010 CrysAlis171 .NET)
(compiled Aug  2 2010,13:00:58)
;
_computing_data_reduction
;
CrysAlisPro, Oxford Diffraction Ltd.,
Version 1.171.34.36 (release 02-08-2010 CrysAlis171 .NET)
(compiled Aug  2 2010,13:00:58)
;
_computing_molecular_graphics 'ORTEX (P.McArdle, 1995)'
_computing_publication_material 'SHELXL-97/2 (Sheldrick,1997)'
_computing_structure_refinement 'SHELXL-97 (Sheldrick, 1997)'
_computing_structure_solution 'SHELXS-97 (Sheldrick, 1990)'
_diffrn_ambient_temperature 150(2)
_diffrn_detector_area_resol_mean 16.1048
_diffrn_measured_fraction_theta_full 0.998
_diffrn_measured_fraction_theta_max 0.998
_diffrn_measurement_details
;
  1 omega  -73.00  -46.00   0.7500   40.0000
omega____ theta____ kappa____ phi______ frames
    -       -0.1953  -37.0000 -180.0000 36
  2 omega   -9.00   17.25   0.7500   40.0000
omega____ theta____ kappa____ phi______ frames
    -       -0.1953  -37.0000 -180.0000 35
  3 omega  -52.00   65.00   0.7500   40.0000
omega____ theta____ kappa____ phi______ frames
    -       28.9080  -37.0000  150.0000 156
  4 omega   70.00  110.50   0.7500   40.0000
omega____ theta____ kappa____ phi______ frames
    -       28.9080  179.0000  -90.0000 54
  5 omega  -56.00   63.25   0.7500   40.0000
omega____ theta____ kappa____ phi______ frames
    -       28.9080  -37.0000  -90.0000 159
  6 omega  -56.00   69.25   0.7500   40.0000
omega____ theta____ kappa____ phi______ frames
    -       28.9080  -37.0000   30.0000 167
  7 omega   71.00  112.25   0.7500   40.0000
omega____ theta____ kappa____ phi______ frames
    -       28.9080  179.0000   30.0000 55
  8 omega -126.00  -64.50   0.7500   40.0000
omega____ theta____ kappa____ phi______ frames
    -      -29.2986  179.0000  -90.0000 82
;
_diffrn_measurement_device_type 'Xcalibur, Sapphire3'
_diffrn_measurement_method '\w scans'
_diffrn_orient_matrix_UB_11 -0.0335417000
_diffrn_orient_matrix_UB_12 -0.0557872000
_diffrn_orient_matrix_UB_13 -0.0010358000
_diffrn_orient_matrix_UB_21 -0.0171590000
_diffrn_orient_matrix_UB_22 0.0131984000
_diffrn_orient_matrix_UB_23 0.0467782000
_diffrn_orient_matrix_UB_31 -0.0563938000
_diffrn_orient_matrix_UB_32 0.0105561000
_diffrn_orient_matrix_UB_33 -0.0357709000
_diffrn_radiation_monochromator graphite
_diffrn_radiation_source 'Enhance (Mo) X-ray Source'
_diffrn_radiation_type 'Mo K\a'
_diffrn_radiation_wavelength 0.7107
_diffrn_reflns_av_R_equivalents 0.0867
_diffrn_reflns_limit_h_max 12
_diffrn_reflns_limit_h_min -14
_diffrn_reflns_limit_k_max 16
_diffrn_reflns_limit_k_min -14
_diffrn_reflns_limit_l_max 15
_diffrn_reflns_limit_l_min -16
_diffrn_reflns_number 12011
_diffrn_reflns_theta_full 25.35
_diffrn_reflns_theta_max 25.35
_diffrn_reflns_theta_min 2.9328
_exptl_absorpt_coefficient_mu 1.726
_exptl_absorpt_correction_T_max 1.00000
_exptl_absorpt_correction_T_min 0.41537
_exptl_absorpt_correction_type multi-scan
_exptl_absorpt_process_details
;
CrysAlisPro, Oxford Diffraction Ltd.,
Version 1.171.34.36 (release 02-08-2010 CrysAlis171 .NET)
(compiled Aug  2 2010,13:00:58)
Empirical absorption correction using spherical harmonics,
 implemented in SCALE3 ABSPACK scaling algorithm.
;
_exptl_crystal_colour Green
_exptl_crystal_density_diffrn 1.701
_exptl_crystal_density_method 'not measured'
_exptl_crystal_description Parallelepiped
_exptl_crystal_F_000 873
_exptl_crystal_size_max 0.10
_exptl_crystal_size_mid 0.08
_exptl_crystal_size_min 0.05
_refine_diff_density_max 1.879
_refine_diff_density_min -2.267
_refine_diff_density_rms 0.205
_refine_ls_extinction_method none
_refine_ls_goodness_of_fit_ref 1.023
_refine_ls_hydrogen_treatment constr
_refine_ls_matrix_type full
_refine_ls_number_parameters 474
_refine_ls_number_reflns 6117
_refine_ls_number_restraints 0
_refine_ls_restrained_S_all 1.023
_refine_ls_R_factor_all 0.0953
_refine_ls_R_factor_gt 0.0696
_refine_ls_shift/su_max 0.000
_refine_ls_shift/su_mean 0.000
_refine_ls_structure_factor_coef Fsqd
_refine_ls_weighting_details 'calc w=1/[\s^2^(Fo^2^)+(0.1282P)^2^+0.0000P] where P=(Fo^2^+2Fc^2^)/3'
_refine_ls_weighting_scheme calc
_refine_ls_wR_factor_gt 0.1798
_refine_ls_wR_factor_ref 0.2254
_reflns_number_gt 4231
_reflns_number_total 6117
_reflns_threshold_expression >2sigma(I)
_cod_data_source_file c3ce40859k.txt
_cod_data_source_block cmd165b3
_cod_depositor_comments
;
The following automatic conversions were performed:

'_symmetry_cell_setting' value 'Triclinic' changed to 'triclinic'
according to /home/saulius/struct/CIF-dictionaries/cif_core.dic
dictionary named 'cif_core.dic' version 2.4.2 from 2011-04-26.

Automatic conversion script
Id: cif_fix_values 1891 2012-01-12 08:04:46Z andrius 
;
_cod_original_cell_volume 1673.60(19)
_cod_original_sg_symbol_H-M P-1
_cod_database_code 7210394

loop_
_symmetry_equiv_pos_as_xyz
'x, y, z'
'-x, -y, -z'

loop_
_atom_site_label
_atom_site_type_symbol
_atom_site_fract_x
_atom_site_fract_y
_atom_site_fract_z
_atom_site_U_iso_or_equiv
_atom_site_adp_type
_atom_site_occupancy
_atom_site_symmetry_multiplicity
_atom_site_calc_flag
_atom_site_refinement_flags
Cu1 Cu 0.0000 0.0000 0.0000 0.0193(3) Uani 1 2 d S
Cu2 Cu 0.01178(7) 0.23368(5) -0.10614(6) 0.0187(2) Uani 1 1 d .
Cu3 Cu 0.06146(7) 0.12139(6) 0.24470(6) 0.0195(2) Uani 1 1 d .
Cl1 Cl 0.6212(2) 0.30949(15) 0.26431(18) 0.0463(5) Uani 1 1 d .
N1 N -0.0027(5) 0.1028(4) -0.1919(4) 0.0171(11) Uani 1 1 d .
N2 N 0.0428(5) 0.3204(4) -0.2327(4) 0.0248(12) Uani 1 1 d .
N3 N -0.2011(5) 0.2224(4) -0.1408(4) 0.0211(11) Uani 1 1 d .
N4 N -0.7792(5) 0.0601(4) -0.0138(4) 0.0250(12) Uani 1 1 d .
N5 N 0.0620(5) 0.2057(4) 0.1182(4) 0.0181(11) Uani 1 1 d .
N6 N 0.0464(5) 0.2561(4) 0.3209(4) 0.0241(12) Uani 1 1 d .
N7 N 0.2368(5) 0.1047(4) 0.3749(4) 0.0270(13) Uani 1 1 d .
O1 O 0.0507(4) -0.0059(3) -0.3029(3) 0.0220(10) Uani 1 1 d .
O2 O -0.0673(4) 0.0038(3) -0.1622(3) 0.0175(9) Uani 1 1 d .
O3 O 0.0853(4) 0.3503(3) 0.0153(3) 0.0217(9) Uani 1 1 d .
O4 O -0.0014(4) 0.1471(3) 0.0148(3) 0.0183(9) Uani 1 1 d .
O5 O 0.7049(7) 0.3378(6) 0.3737(5) 0.085(2) Uani 1 1 d .
O6 O 0.5950(7) 0.1947(4) 0.2379(6) 0.070(2) Uani 1 1 d .
O7 O 0.6802(5) 0.3643(4) 0.1903(4) 0.0462(14) Uani 1 1 d .
O8 O 0.5063(6) 0.3384(5) 0.2519(7) 0.082(2) Uani 1 1 d .
O9 O 0.4574(9) 0.4906(7) 0.0330(7) 0.032(2) Uiso 0.50 1 d P
C1 C 0.0572(6) 0.0889(5) -0.2612(5) 0.0212(13) Uani 1 1 d .
C2 C 0.1472(6) 0.1865(5) -0.2817(5) 0.0216(14) Uani 1 1 d .
C3 C 0.2439(6) 0.1660(5) -0.3162(5) 0.0230(14) Uani 1 1 d .
H3 H 0.2430 0.0921 -0.3321 0.028 Uiso 1 1 calc R
C4 C 0.3417(7) 0.2497(5) -0.3283(5) 0.0287(15) Uani 1 1 d .
H4 H 0.4085 0.2339 -0.3506 0.034 Uiso 1 1 calc R
C5 C 0.3416(7) 0.3550(5) -0.3081(6) 0.0311(16) Uani 1 1 d .
H5 H 0.4082 0.4137 -0.3168 0.037 Uiso 1 1 calc R
C6 C 0.2454(7) 0.3772(5) -0.2748(5) 0.0277(15) Uani 1 1 d .
H6 H 0.2466 0.4514 -0.2602 0.033 Uiso 1 1 calc R
C7 C 0.1484(6) 0.2948(5) -0.2624(5) 0.0211(13) Uani 1 1 d .
C8 C -0.0747(7) 0.2917(6) -0.3317(5) 0.0335(17) Uani 1 1 d .
H8A H -0.0576 0.3322 -0.3936 0.050 Uiso 1 1 calc R
H8B H -0.1447 0.3115 -0.3135 0.050 Uiso 1 1 calc R
H8C H -0.0990 0.2125 -0.3530 0.050 Uiso 1 1 calc R
C9 C 0.0674(8) 0.4370(5) -0.1969(6) 0.0358(18) Uani 1 1 d .
H9A H 0.1472 0.4598 -0.1349 0.054 Uiso 1 1 calc R
H9B H -0.0034 0.4476 -0.1729 0.054 Uiso 1 1 calc R
H9C H 0.0748 0.4815 -0.2589 0.054 Uiso 1 1 calc R
C10 C 0.0992(6) 0.3092(5) 0.1097(5) 0.0199(13) Uani 1 1 d .
C11 C 0.1642(6) 0.3798(5) 0.2133(5) 0.0224(14) Uani 1 1 d .
C12 C 0.2470(6) 0.4758(5) 0.2093(6) 0.0280(15) Uani 1 1 d .
H12 H 0.2584 0.4945 0.1398 0.034 Uiso 1 1 calc R
C13 C 0.3157(7) 0.5477(5) 0.3015(6) 0.0322(16) Uani 1 1 d .
H13 H 0.3754 0.6139 0.2966 0.039 Uiso 1 1 calc R
C14 C 0.2961(7) 0.5218(5) 0.3996(6) 0.0376(18) Uani 1 1 d .
H14 H 0.3431 0.5700 0.4646 0.045 Uiso 1 1 calc R
C15 C 0.2097(7) 0.4273(5) 0.4056(5) 0.0302(16) Uani 1 1 d .
H15 H 0.1957 0.4116 0.4747 0.036 Uiso 1 1 calc R
C16 C 0.1428(6) 0.3547(5) 0.3147(5) 0.0218(14) Uani 1 1 d .
C17 C -0.0817(6) 0.2674(5) 0.2669(5) 0.0293(15) Uani 1 1 d .
H17A H -0.0958 0.3278 0.3060 0.044 Uiso 1 1 calc R
H17B H -0.1448 0.1989 0.2687 0.044 Uiso 1 1 calc R
H17C H -0.0909 0.2830 0.1896 0.044 Uiso 1 1 calc R
C18 C 0.0516(7) 0.2316(5) 0.4362(5) 0.0324(17) Uani 1 1 d .
H18A H 0.1380 0.2277 0.4780 0.049 Uiso 1 1 calc R
H18B H -0.0098 0.1611 0.4350 0.049 Uiso 1 1 calc R
H18C H 0.0300 0.2899 0.4718 0.049 Uiso 1 1 calc R
C19 C -0.2290(6) 0.2829(5) -0.0690(5) 0.0246(14) Uani 1 1 d .
H19 H -0.1669 0.3482 -0.0319 0.030 Uiso 1 1 calc R
C20 C -0.3429(6) 0.2546(5) -0.0471(5) 0.0269(15) Uani 1 1 d .
H20 H -0.3582 0.2994 0.0050 0.032 Uiso 1 1 calc R
C21 C -0.4349(6) 0.1617(5) -0.1004(5) 0.0210(13) Uani 1 1 d .
C22 C -0.5555(7) 0.1252(5) -0.0733(5) 0.0253(15) Uani 1 1 d .
C23 C -0.5999(7) 0.1984(5) -0.0227(5) 0.0300(16) Uani 1 1 d .
H23 H -0.5538 0.2737 -0.0077 0.036 Uiso 1 1 calc R
C24 C -0.7084(7) 0.1626(5) 0.0052(5) 0.0305(16) Uani 1 1 d .
H24 H -0.7351 0.2145 0.0405 0.037 Uiso 1 1 calc R
C25 C -0.7389(6) -0.0096(5) -0.0644(5) 0.0256(14) Uani 1 1 d .
H25 H -0.7880 -0.0842 -0.0792 0.031 Uiso 1 1 calc R
C26 C -0.6325(6) 0.0189(5) -0.0962(5) 0.0251(14) Uani 1 1 d .
H26 H -0.6108 -0.0345 -0.1344 0.030 Uiso 1 1 calc R
C27 C -0.4075(6) 0.1008(5) -0.1769(5) 0.0267(15) Uani 1 1 d .
H27 H -0.4693 0.0371 -0.2179 0.032 Uiso 1 1 calc R
C28 C -0.2908(6) 0.1338(5) -0.1923(5) 0.0264(15) Uani 1 1 d .
H28 H -0.2728 0.0901 -0.2435 0.032 Uiso 1 1 calc R
C29 C 0.2279(7) 0.0236(5) 0.4406(5) 0.0263(14) Uani 1 1 d .
H29 H 0.1486 -0.0062 0.4536 0.032 Uiso 1 1 calc R
C30 C 0.3288(7) -0.0192(5) 0.4906(5) 0.0285(15) Uani 1 1 d .
H30 H 0.3175 -0.0782 0.5360 0.034 Uiso 1 1 calc R
C31 C 0.4462(6) 0.0226(5) 0.4756(5) 0.0245(14) Uani 1 1 d .
C32 C 0.4559(7) 0.1085(6) 0.4126(7) 0.044(2) Uani 1 1 d .
H32 H 0.5358 0.1429 0.4025 0.053 Uiso 1 1 calc R
C33 C 0.3487(7) 0.1470(6) 0.3620(6) 0.0397(19) Uani 1 1 d .
H33 H 0.3575 0.2062 0.3165 0.048 Uiso 1 1 calc R

loop_
_atom_site_aniso_label
_atom_site_aniso_U_11
_atom_site_aniso_U_22
_atom_site_aniso_U_33
_atom_site_aniso_U_23
_atom_site_aniso_U_13
_atom_site_aniso_U_12
Cu1 0.0333(7) 0.0121(5) 0.0152(6) -0.0032(4) 0.0109(5) 0.0071(4)
Cu2 0.0304(5) 0.0136(4) 0.0170(4) -0.0012(3) 0.0131(4) 0.0076(3)
Cu3 0.0332(5) 0.0147(4) 0.0150(4) -0.0027(3) 0.0110(4) 0.0097(3)
Cl1 0.0568(13) 0.0346(10) 0.0573(13) -0.0123(9) 0.0383(11) 0.0047(9)
N1 0.025(3) 0.012(2) 0.014(2) 0.0002(19) 0.007(2) 0.004(2)
N2 0.040(4) 0.014(3) 0.030(3) 0.002(2) 0.024(3) 0.009(2)
N3 0.015(3) 0.029(3) 0.025(3) 0.002(2) 0.009(2) 0.011(2)
N4 0.032(3) 0.028(3) 0.016(3) 0.000(2) 0.008(2) 0.010(2)
N5 0.022(3) 0.017(3) 0.017(3) -0.008(2) 0.007(2) 0.005(2)
N6 0.038(3) 0.018(3) 0.017(3) -0.004(2) 0.011(2) 0.006(2)
N7 0.036(3) 0.024(3) 0.020(3) -0.004(2) 0.007(3) 0.008(2)
O1 0.033(3) 0.017(2) 0.022(2) -0.0034(17) 0.014(2) 0.0099(18)
O2 0.022(2) 0.014(2) 0.017(2) -0.0027(16) 0.0111(18) 0.0014(17)
O3 0.031(3) 0.017(2) 0.020(2) -0.0024(17) 0.012(2) 0.0080(18)
O4 0.028(2) 0.014(2) 0.014(2) -0.0084(16) 0.0104(19) 0.0030(17)
O5 0.095(6) 0.114(6) 0.049(4) -0.025(4) 0.036(4) 0.018(5)
O6 0.106(6) 0.029(3) 0.100(5) -0.005(3) 0.069(5) 0.016(3)
O7 0.054(4) 0.040(3) 0.047(3) -0.014(2) 0.030(3) 0.001(3)
O8 0.062(4) 0.056(4) 0.156(7) 0.001(4) 0.072(5) 0.019(3)
C1 0.034(4) 0.018(3) 0.015(3) 0.000(2) 0.010(3) 0.010(3)
C2 0.034(4) 0.017(3) 0.016(3) 0.000(2) 0.013(3) 0.005(3)
C3 0.039(4) 0.020(3) 0.013(3) -0.004(2) 0.009(3) 0.011(3)
C4 0.034(4) 0.036(4) 0.021(3) 0.002(3) 0.015(3) 0.010(3)
C5 0.038(4) 0.024(4) 0.033(4) -0.001(3) 0.021(3) -0.002(3)
C6 0.038(4) 0.019(3) 0.032(4) -0.001(3) 0.018(3) 0.010(3)
C7 0.030(4) 0.018(3) 0.020(3) -0.002(2) 0.010(3) 0.010(3)
C8 0.052(5) 0.033(4) 0.028(4) 0.013(3) 0.022(4) 0.021(3)
C9 0.062(5) 0.016(3) 0.046(4) 0.002(3) 0.039(4) 0.012(3)
C10 0.027(4) 0.018(3) 0.021(3) -0.004(2) 0.012(3) 0.012(3)
C11 0.026(4) 0.018(3) 0.027(3) -0.004(3) 0.008(3) 0.014(3)
C12 0.033(4) 0.024(3) 0.033(4) -0.004(3) 0.014(3) 0.012(3)
C13 0.036(4) 0.023(4) 0.038(4) -0.010(3) 0.010(3) 0.010(3)
C14 0.049(5) 0.025(4) 0.033(4) -0.018(3) 0.008(4) 0.007(3)
C15 0.034(4) 0.033(4) 0.024(4) -0.008(3) 0.006(3) 0.013(3)
C16 0.027(4) 0.022(3) 0.022(3) -0.006(2) 0.009(3) 0.014(3)
C17 0.035(4) 0.028(4) 0.035(4) 0.000(3) 0.017(3) 0.019(3)
C18 0.057(5) 0.025(4) 0.025(4) 0.000(3) 0.022(4) 0.016(3)
C19 0.019(3) 0.028(3) 0.031(4) -0.003(3) 0.011(3) 0.010(3)
C20 0.033(4) 0.027(4) 0.026(4) -0.005(3) 0.013(3) 0.012(3)
C21 0.018(3) 0.022(3) 0.025(3) -0.003(3) 0.007(3) 0.009(3)
C22 0.038(4) 0.024(3) 0.018(3) 0.003(3) 0.012(3) 0.012(3)
C23 0.038(4) 0.019(3) 0.033(4) -0.010(3) 0.016(3) 0.003(3)
C24 0.040(4) 0.024(4) 0.029(4) -0.011(3) 0.016(3) 0.006(3)
C25 0.032(4) 0.021(3) 0.023(3) -0.003(3) 0.008(3) 0.007(3)
C26 0.038(4) 0.023(3) 0.019(3) -0.003(3) 0.013(3) 0.012(3)
C27 0.029(4) 0.029(4) 0.022(3) -0.008(3) 0.008(3) 0.007(3)
C28 0.031(4) 0.028(4) 0.027(4) -0.005(3) 0.014(3) 0.013(3)
C29 0.029(4) 0.029(4) 0.021(3) -0.005(3) 0.008(3) 0.007(3)
C30 0.039(4) 0.027(4) 0.022(3) 0.005(3) 0.007(3) 0.015(3)
C31 0.025(4) 0.029(3) 0.023(3) 0.000(3) 0.007(3) 0.013(3)
C32 0.035(4) 0.048(5) 0.058(5) 0.032(4) 0.023(4) 0.014(4)
C33 0.031(4) 0.042(4) 0.046(5) 0.019(4) 0.011(4) 0.010(3)

loop_
_atom_type_symbol
_atom_type_description
_atom_type_scat_dispersion_real
_atom_type_scat_dispersion_imag
_atom_type_scat_source
C C 0.0033 0.0016 'International Tables Vol C Tables 4.2.6.8 and 6.1.1.4'
H H 0.0000 0.0000 'International Tables Vol C Tables 4.2.6.8 and 6.1.1.4'
N N 0.0061 0.0033 'International Tables Vol C Tables 4.2.6.8 and 6.1.1.4'
O O 0.0106 0.0060 'International Tables Vol C Tables 4.2.6.8 and 6.1.1.4'
Cl Cl 0.1484 0.1585 'International Tables Vol C Tables 4.2.6.8 and 6.1.1.4'
Cu Cu 0.3201 1.2651 'International Tables Vol C Tables 4.2.6.8 and 6.1.1.4'

loop_
_geom_angle_atom_site_label_1
_geom_angle_atom_site_label_2
_geom_angle_atom_site_label_3
_geom_angle
_geom_angle_site_symmetry_1
_geom_angle_site_symmetry_3
O4 Cu1 O4 180.0(3) 2 .
O4 Cu1 O2 88.11(16) 2 2
O4 Cu1 O2 91.89(16) . 2
O4 Cu1 O2 91.89(16) 2 .
O4 Cu1 O2 88.11(16) . .
O2 Cu1 O2 180.00(9) 2 .
O4 Cu2 N1 88.65(17) . .
O4 Cu2 O3 80.83(16) . .
N1 Cu2 O3 157.58(19) . .
O4 Cu2 N2 173.91(19) . .
N1 Cu2 N2 88.48(19) . .
O3 Cu2 N2 99.99(18) . .
O4 Cu2 N3 86.40(17) . .
N1 Cu2 N3 99.5(2) . .
O3 Cu2 N3 99.58(18) . .
N2 Cu2 N3 99.4(2) . .
O2 Cu3 N5 89.85(17) 2 .
O2 Cu3 O1 81.77(16) 2 2
N5 Cu3 O1 142.3(2) . 2
O2 Cu3 N6 175.62(19) 2 .
N5 Cu3 N6 86.68(19) . .
O1 Cu3 N6 99.37(18) 2 .
O2 Cu3 N7 88.10(18) 2 .
N5 Cu3 N7 124.6(2) . .
O1 Cu3 N7 92.00(18) 2 .
N6 Cu3 N7 96.1(2) . .
O7 Cl1 O8 109.2(4) . .
O7 Cl1 O5 109.4(4) . .
O8 Cl1 O5 111.0(5) . .
O7 Cl1 O6 108.0(3) . .
O8 Cl1 O6 109.9(4) . .
O5 Cl1 O6 109.3(5) . .
C1 N1 O2 113.0(5) . .
C1 N1 Cu2 129.4(4) . .
O2 N1 Cu2 116.4(3) . .
C7 N2 C9 113.6(5) . .
C7 N2 C8 109.0(5) . .
C9 N2 C8 107.4(5) . .
C7 N2 Cu2 109.6(4) . .
C9 N2 Cu2 107.0(4) . .
C8 N2 Cu2 110.1(4) . .
C28 N3 C19 116.7(5) . .
C28 N3 Cu2 121.6(4) . .
C19 N3 Cu2 115.8(4) . .
C24 N4 C25 115.9(6) . .
C10 N5 O4 111.7(5) . .
C10 N5 Cu3 132.3(4) . .
O4 N5 Cu3 115.6(3) . .
C17 N6 C16 110.9(5) . .
C17 N6 C18 106.0(5) . .
C16 N6 C18 113.4(5) . .
C17 N6 Cu3 106.9(4) . .
C16 N6 Cu3 112.1(4) . .
C18 N6 Cu3 107.2(4) . .
C33 N7 C29 117.4(6) . .
C33 N7 Cu3 119.0(4) . .
C29 N7 Cu3 119.4(4) . .
C1 O1 Cu3 109.6(4) . 2
N1 O2 Cu3 112.3(3) . 2
N1 O2 Cu1 108.7(3) . .
Cu3 O2 Cu1 113.49(19) 2 .
C10 O3 Cu2 110.5(4) . .
N5 O4 Cu1 118.2(3) . .
N5 O4 Cu2 113.2(3) . .
Cu1 O4 Cu2 117.86(19) . .
O1 C1 N1 123.1(5) . .
O1 C1 C2 119.3(5) . .
N1 C1 C2 117.3(5) . .
C3 C2 C7 118.2(6) . .
C3 C2 C1 115.4(5) . .
C7 C2 C1 126.2(6) . .
C4 C3 C2 121.7(6) . .
C4 C3 H3 119.2 . .
C2 C3 H3 119.2 . .
C5 C4 C3 119.1(6) . .
C5 C4 H4 120.4 . .
C3 C4 H4 120.4 . .
C4 C5 C6 120.1(6) . .
C4 C5 H5 120.0 . .
C6 C5 H5 120.0 . .
C7 C6 C5 121.2(6) . .
C7 C6 H6 119.4 . .
C5 C6 H6 119.4 . .
C6 C7 C2 119.7(6) . .
C6 C7 N2 120.3(5) . .
C2 C7 N2 120.0(5) . .
N2 C8 H8A 109.5 . .
N2 C8 H8B 109.5 . .
H8A C8 H8B 109.5 . .
N2 C8 H8C 109.5 . .
H8A C8 H8C 109.5 . .
H8B C8 H8C 109.5 . .
N2 C9 H9A 109.5 . .
N2 C9 H9B 109.5 . .
H9A C9 H9B 109.5 . .
N2 C9 H9C 109.5 . .
H9A C9 H9C 109.5 . .
H9B C9 H9C 109.5 . .
N5 C10 O3 122.7(5) . .
N5 C10 C11 116.8(5) . .
O3 C10 C11 120.5(5) . .
C12 C11 C16 118.7(6) . .
C12 C11 C10 117.3(6) . .
C16 C11 C10 124.0(6) . .
C11 C12 C13 122.7(7) . .
C11 C12 H12 118.7 . .
C13 C12 H12 118.7 . .
C14 C13 C12 118.2(7) . .
C14 C13 H13 120.9 . .
C12 C13 H13 120.9 . .
C15 C14 C13 120.5(7) . .
C15 C14 H14 119.8 . .
C13 C14 H14 119.8 . .
C14 C15 C16 121.5(6) . .
C14 C15 H15 119.2 . .
C16 C15 H15 119.2 . .
C15 C16 C11 118.4(6) . .
C15 C16 N6 121.1(6) . .
C11 C16 N6 120.5(5) . .
N6 C17 H17A 109.5 . .
N6 C17 H17B 109.5 . .
H17A C17 H17B 109.5 . .
N6 C17 H17C 109.5 . .
H17A C17 H17C 109.5 . .
H17B C17 H17C 109.5 . .
N6 C18 H18A 109.5 . .
N6 C18 H18B 109.5 . .
H18A C18 H18B 109.5 . .
N6 C18 H18C 109.5 . .
H18A C18 H18C 109.5 . .
H18B C18 H18C 109.5 . .
N3 C19 C20 122.8(6) . .
N3 C19 H19 118.6 . .
C20 C19 H19 118.6 . .
C19 C20 C21 120.0(6) . .
C19 C20 H20 120.0 . .
C21 C20 H20 120.0 . .
C20 C21 C27 117.2(6) . .
C20 C21 C22 121.2(5) . .
C27 C21 C22 121.5(6) . .
C26 C22 C23 115.3(6) . .
C26 C22 C21 123.6(6) . .
C23 C22 C21 121.2(6) . .
C24 C23 C22 120.3(6) . .
C24 C23 H23 119.8 . .
C22 C23 H23 119.8 . .
N4 C24 C23 124.0(6) . .
N4 C24 H24 118.0 . .
C23 C24 H24 118.0 . .
N4 C25 C26 124.2(6) . .
N4 C25 H25 117.9 . .
C26 C25 H25 117.9 . .
C25 C26 C22 120.2(6) . .
C25 C26 H26 119.9 . .
C22 C26 H26 119.9 . .
C28 C27 C21 119.0(6) . .
C28 C27 H27 120.5 . .
C21 C27 H27 120.5 . .
N3 C28 C27 124.3(6) . .
N3 C28 H28 117.9 . .
C27 C28 H28 117.9 . .
N7 C29 C30 122.6(6) . .
N7 C29 H29 118.7 . .
C30 C29 H29 118.7 . .
C29 C30 C31 120.7(6) . .
C29 C30 H30 119.6 . .
C31 C30 H30 119.6 . .
C32 C31 C30 116.2(6) . .
C32 C31 C31 121.6(8) . 2_656
C30 C31 C31 122.2(7) . 2_656
C31 C32 C33 120.3(7) . .
C31 C32 H32 119.8 . .
C33 C32 H32 119.8 . .
N7 C33 C32 122.7(7) . .
N7 C33 H33 118.7 . .
C32 C33 H33 118.7 . .

loop_
_geom_bond_atom_site_label_1
_geom_bond_atom_site_label_2
_geom_bond_distance
_geom_bond_site_symmetry_2
Cu1 O4 1.870(4) 2
Cu1 O4 1.870(4) .
Cu1 O2 1.971(4) 2
Cu1 O2 1.971(4) .
Cu2 O4 1.908(4) .
Cu2 N1 1.919(5) .
Cu2 O3 1.955(4) .
Cu2 N2 2.014(5) .
Cu2 N3 2.294(5) .
Cu3 O2 1.917(4) 2
Cu3 N5 1.929(5) .
Cu3 O1 1.984(4) 2
Cu3 N6 2.021(5) .
Cu3 N7 2.232(5) .
Cl1 O7 1.400(5) .
Cl1 O8 1.409(6) .
Cl1 O5 1.409(7) .
Cl1 O6 1.420(6) .
N1 C1 1.298(7) .
N1 O2 1.397(6) .
N2 C7 1.469(7) .
N2 C9 1.471(8) .
N2 C8 1.495(9) .
N3 C28 1.317(8) .
N3 C19 1.342(8) .
N4 C24 1.318(8) .
N4 C25 1.332(8) .
N5 C10 1.284(7) .
N5 O4 1.393(6) .
N6 C17 1.454(8) .
N6 C16 1.457(8) .
N6 C18 1.483(8) .
N7 C33 1.310(9) .
N7 C29 1.325(8) .
O1 C1 1.282(7) .
O1 Cu3 1.984(4) 2
O2 Cu3 1.917(4) 2
O3 C10 1.287(7) .
O9 O9 1.440(17) 2_665
C1 C2 1.470(8) .
C2 C3 1.379(8) .
C2 C7 1.383(8) .
C3 C4 1.375(9) .
C3 H3 0.9500 .
C4 C5 1.353(9) .
C4 H4 0.9500 .
C5 C6 1.373(9) .
C5 H5 0.9500 .
C6 C7 1.361(9) .
C6 H6 0.9500 .
C8 H8A 0.9800 .
C8 H8B 0.9800 .
C8 H8C 0.9800 .
C9 H9A 0.9800 .
C9 H9B 0.9800 .
C9 H9C 0.9800 .
C10 C11 1.463(8) .
C11 C12 1.346(9) .
C11 C16 1.402(8) .
C12 C13 1.372(9) .
C12 H12 0.9500 .
C13 C14 1.356(10) .
C13 H13 0.9500 .
C14 C15 1.359(10) .
C14 H14 0.9500 .
C15 C16 1.364(9) .
C15 H15 0.9500 .
C17 H17A 0.9800 .
C17 H17B 0.9800 .
C17 H17C 0.9800 .
C18 H18A 0.9800 .
C18 H18B 0.9800 .
C18 H18C 0.9800 .
C19 C20 1.367(9) .
C19 H19 0.9500 .
C20 C21 1.369(9) .
C20 H20 0.9500 .
C21 C27 1.387(8) .
C21 C22 1.477(9) .
C22 C26 1.380(9) .
C22 C23 1.394(8) .
C23 C24 1.355(9) .
C23 H23 0.9500 .
C24 H24 0.9500 .
C25 C26 1.353(9) .
C25 H25 0.9500 .
C26 H26 0.9500 .
C27 C28 1.362(9) .
C27 H27 0.9500 .
C28 H28 0.9500 .
C29 C30 1.374(9) .
C29 H29 0.9500 .
C30 C31 1.378(9) .
C30 H30 0.9500 .
C31 C32 1.351(9) .
C31 C31 1.449(12) 2_656
C32 C33 1.402(10) .
C32 H32 0.9500 .
C33 H33 0.9500 .
